data_1552512
loop_
_publ_author_name
'Matsuo, Kyohei'
'Yasuda, Takuma'

_publ_section_title
;
 Blue thermally activated delayed fluorescence emitters incorporating
 acridan analogues with heavy group 14 elements for high-efficiency doped
 and non-doped OLEDs
;
_journal_name_full 'Chemical Science'
_journal_paper_doi 10.1039/C9SC04492B
_journal_year 2019
_chemical_formula_moiety 'C53 H52 B Ge N S, C2 H3 N'
_chemical_formula_sum 'C55 H55 B Ge N2 S'
_chemical_formula_weight 859.47
_space_group_crystal_system monoclinic
_space_group_IT_number 14
_space_group_name_Hall '-P 2yn'
_space_group_name_H-M_alt 'P 1 21/n 1'
_symmetry_space_group_name_Hall '-P 2yn'
_symmetry_space_group_name_H-M 'P 1 21/n 1'
_atom_sites_solution_hydrogens geom
_audit_creation_method SHELXL-2016/6
_audit_update_record
;
2019-08-20 deposited with the CCDC.    2019-10-22 downloaded from the CCDC.
;
_cell_angle_alpha 90
_cell_angle_beta 100.447(2)
_cell_angle_gamma 90
_cell_formula_units_Z 4
_cell_length_a 14.0919(2)
_cell_length_b 9.10970(10)
_cell_length_c 36.2632(6)
_cell_measurement_reflns_used 51347
_cell_measurement_temperature 173(2)
_cell_measurement_theta_max 29.7580
_cell_measurement_theta_min 2.7600
_cell_volume 4578.05(12)
_computing_cell_refinement 'CrysAlisPro 1.171.39.43c (Rigaku OD, 2018)'
_computing_data_collection 'CrysAlisPro 1.171.39.43c (Rigaku OD, 2018)'
_computing_data_reduction 'CrysAlisPro 1.171.39.43c (Rigaku OD, 2018)'
_computing_structure_refinement 'SHELXL-2016/6 (Sheldrick, 2016)'
_computing_structure_solution SHELXT
_diffrn_ambient_temperature 173(2)
_diffrn_measured_fraction_theta_full 0.998
_diffrn_measured_fraction_theta_max 0.992
_diffrn_measurement_device_type 'XtaLAB AFC10 (RCD3): fixed-chi single'
_diffrn_measurement_method '\w scans'
_diffrn_radiation_type MoK\a
_diffrn_radiation_wavelength 0.71073
_diffrn_reflns_av_R_equivalents 0.0431
_diffrn_reflns_av_unetI/netI 0.0225
_diffrn_reflns_Laue_measured_fraction_full 0.998
_diffrn_reflns_Laue_measured_fraction_max 0.992
_diffrn_reflns_limit_h_max 17
_diffrn_reflns_limit_h_min -18
_diffrn_reflns_limit_k_max 11
_diffrn_reflns_limit_k_min -11
_diffrn_reflns_limit_l_max 47
_diffrn_reflns_limit_l_min -46
_diffrn_reflns_number 90630
_diffrn_reflns_point_group_measured_fraction_full 0.998
_diffrn_reflns_point_group_measured_fraction_max 0.992
_diffrn_reflns_theta_full 25.242
_diffrn_reflns_theta_max 27.500
_diffrn_reflns_theta_min 2.511
_diffrn_source 'Rotating-anode X-ray tube'
_exptl_absorpt_coefficient_mu 0.754
_exptl_absorpt_correction_T_max 1.00000
_exptl_absorpt_correction_T_min 0.25029
_exptl_absorpt_correction_type multi-scan
_exptl_absorpt_process_details
;
CrysAlisPro 1.171.39.43c (Rigaku Oxford Diffraction, 2018)
Empirical absorption correction using spherical harmonics,
 implemented in SCALE3 ABSPACK scaling algorithm.
;
_exptl_crystal_colour Colorless
_exptl_crystal_density_diffrn 1.247
_exptl_crystal_description Block
_exptl_crystal_F_000 1808
_exptl_crystal_size_max 0.250
_exptl_crystal_size_mid 0.130
_exptl_crystal_size_min 0.080
_refine_diff_density_max 0.795
_refine_diff_density_min -0.484
_refine_diff_density_rms 0.065
_refine_ls_extinction_method none
_refine_ls_goodness_of_fit_ref 1.086
_refine_ls_hydrogen_treatment constr
_refine_ls_matrix_type full
_refine_ls_number_parameters 550
_refine_ls_number_reflns 10418
_refine_ls_number_restraints 30
_refine_ls_restrained_S_all 1.105
_refine_ls_R_factor_all 0.0384
_refine_ls_R_factor_gt 0.0339
_refine_ls_shift/su_max 0.002
_refine_ls_shift/su_mean 0.000
_refine_ls_structure_factor_coef Fsqd
_refine_ls_weighting_details 'w=1/[\s^2^(Fo^2^)+(0.0582P)^2^+1.6390P] where P=(Fo^2^+2Fc^2^)/3'
_refine_ls_weighting_scheme calc
_refine_ls_wR_factor_gt 0.0972
_refine_ls_wR_factor_ref 0.0993
_reflns_Friedel_coverage 0.000
_reflns_number_gt 9279
_reflns_number_total 10418
_reflns_threshold_expression 'I > 2\s(I)'
_cod_data_source_file c9sc04492b2.cif
_cod_data_source_block MPAGe-BS
_cod_original_cell_volume 4578.04(12)
_cod_database_code 1552512
_shelx_shelxl_version_number 2016/6
_shelx_space_group_comment
;
The symmetry employed for this shelxl refinement is uniquely defined
by the following loop, which should always be used as a source of
symmetry information in preference to the above space-group names.
They are only intended as comments.
;
_shelx_estimated_absorpt_t_min 0.834
_shelx_estimated_absorpt_t_max 0.942

loop_
_space_group_symop_operation_xyz
'x, y, z'
'-x+1/2, y+1/2, -z+1/2'
'-x, -y, -z'
'x-1/2, -y-1/2, z-1/2'

loop_
_atom_site_label
_atom_site_type_symbol
_atom_site_fract_x
_atom_site_fract_y
_atom_site_fract_z
_atom_site_U_iso_or_equiv
_atom_site_adp_type
_atom_site_occupancy
_atom_site_site_symmetry_order
_atom_site_calc_flag
_atom_site_refinement_flags_posn
_atom_site_refinement_flags_adp
S1 S 0.49653(3) 0.56862(5) 0.31304(2) 0.03135(10) Uani 1 1 d . .
B1 B 0.58782(13) 0.41071(19) 0.39093(5) 0.0253(3) Uani 1 1 d . .
C1 C 0.61939(11) 0.54937(17) 0.33191(4) 0.0264(3) Uani 1 1 d . .
C2 C 0.68197(13) 0.6110(2) 0.31049(5) 0.0351(4) Uani 1 1 d . .
H1 H 0.656819 0.659363 0.287595 0.042 Uiso 1 1 calc R U
C3 C 0.77991(13) 0.6017(2) 0.32248(5) 0.0408(4) Uani 1 1 d . .
H2 H 0.822296 0.643986 0.307841 0.049 Uiso 1 1 calc R U
C4 C 0.81770(13) 0.5306(2) 0.35596(5) 0.0386(4) Uani 1 1 d . .
H3 H 0.885499 0.524900 0.364319 0.046 Uiso 1 1 calc R U
C5 C 0.75575(12) 0.46915(19) 0.37666(5) 0.0323(3) Uani 1 1 d . .
H4 H 0.782059 0.420040 0.399321 0.039 Uiso 1 1 calc R U
C6 C 0.65488(11) 0.47571(17) 0.36577(4) 0.0263(3) Uani 1 1 d . .
C7 C 0.43283(11) 0.49754(17) 0.34630(4) 0.0251(3) Uani 1 1 d . .
C8 C 0.33296(11) 0.51525(17) 0.33699(4) 0.0268(3) Uani 1 1 d . .
H5 H 0.305350 0.560451 0.313922 0.032 Uiso 1 1 calc R U
C9 C 0.27349(11) 0.46702(17) 0.36133(4) 0.0263(3) Uani 1 1 d . .
C10 C 0.31686(12) 0.39687(19) 0.39487(4) 0.0308(3) Uani 1 1 d . .
H6 H 0.277969 0.362064 0.411849 0.037 Uiso 1 1 calc R U
C11 C 0.41497(12) 0.37888(18) 0.40298(4) 0.0298(3) Uani 1 1 d . .
H7 H 0.441890 0.330139 0.425625 0.036 Uiso 1 1 calc R U
C12 C 0.47840(11) 0.42853(17) 0.37965(4) 0.0254(3) Uani 1 1 d . .
C13 C 0.63179(11) 0.33222(17) 0.42910(4) 0.0253(3) Uani 1 1 d . .
C14 C 0.65534(12) 0.41544(18) 0.46216(4) 0.0292(3) Uani 1 1 d . .
C15 C 0.68667(14) 0.34450(19) 0.49626(4) 0.0349(4) Uani 1 1 d . .
H8 H 0.701414 0.401375 0.518526 0.042 Uiso 1 1 calc R U
C16 C 0.69689(14) 0.1934(2) 0.49858(4) 0.0345(4) Uani 1 1 d . .
C17 C 0.67724(13) 0.11267(18) 0.46555(4) 0.0318(3) Uani 1 1 d . .
H9 H 0.685950 0.009238 0.466566 0.038 Uiso 1 1 calc R U
C18 C 0.64516(11) 0.17948(18) 0.43107(4) 0.0270(3) Uani 1 1 d . .
C19 C 0.64885(14) 0.58213(18) 0.46056(5) 0.0352(4) Uani 1 1 d . .
H10 H 0.630281 0.609825 0.433532 0.042 Uiso 1 1 calc R U
C20 C 0.74621(18) 0.6516(2) 0.47496(8) 0.0633(7) Uani 1 1 d . .
H11 H 0.741583 0.758117 0.471369 0.095 Uiso 1 1 calc R U
H12 H 0.794059 0.611801 0.461125 0.095 Uiso 1 1 calc R U
H13 H 0.765977 0.629678 0.501716 0.095 Uiso 1 1 calc R U
C21 C 0.57177(19) 0.6428(2) 0.48045(7) 0.0551(5) Uani 1 1 d . .
H14 H 0.587808 0.618722 0.507195 0.083 Uiso 1 1 calc R U
H15 H 0.509275 0.599304 0.469676 0.083 Uiso 1 1 calc R U
H16 H 0.568307 0.749638 0.477353 0.083 Uiso 1 1 calc R U
C22 C 0.72877(16) 0.1170(2) 0.53612(5) 0.0446(5) Uani 1 1 d . .
H17 H 0.735153 0.192874 0.556342 0.054 Uiso 1 1 calc R U
C23 C 0.8243(2) 0.0440(5) 0.53814(8) 0.0917(11) Uani 1 1 d . U
H18 H 0.820478 -0.027189 0.517655 0.138 Uiso 1 1 calc R U
H19 H 0.841747 -0.006867 0.562228 0.138 Uiso 1 1 calc R U
H20 H 0.873326 0.117995 0.535852 0.138 Uiso 1 1 calc R U
C24 C 0.6533(2) 0.0038(3) 0.54333(6) 0.0662(7) Uani 1 1 d . .
H21 H 0.645540 -0.071310 0.523654 0.099 Uiso 1 1 calc R U
H22 H 0.591382 0.053113 0.543124 0.099 Uiso 1 1 calc R U
H23 H 0.674773 -0.042645 0.567796 0.099 Uiso 1 1 calc R U
C25 C 0.62758(13) 0.08716(18) 0.39562(4) 0.0313(3) Uani 1 1 d . .
H24 H 0.598519 0.152904 0.374484 0.038 Uiso 1 1 calc R U
C26 C 0.72130(17) 0.0285(3) 0.38664(6) 0.0586(6) Uani 1 1 d . .
H25 H 0.763942 0.110705 0.383446 0.088 Uiso 1 1 calc R U
H26 H 0.707885 -0.028928 0.363427 0.088 Uiso 1 1 calc R U
H27 H 0.752735 -0.034207 0.407233 0.088 Uiso 1 1 calc R U
C27 C 0.55716(18) -0.0373(3) 0.39728(6) 0.0549(6) Uani 1 1 d . .
H28 H 0.542849 -0.086251 0.372837 0.082 Uiso 1 1 calc R U
H29 H 0.497387 0.001929 0.403619 0.082 Uiso 1 1 calc R U
H30 H 0.585714 -0.108122 0.416466 0.082 Uiso 1 1 calc R U
N1 N 0.17320(9) 0.48594(16) 0.35311(3) 0.0285(3) Uani 1 1 d . .
C28 C 0.12421(10) 0.52167(17) 0.31569(4) 0.0248(3) Uani 1 1 d . .
C29 C 0.13212(11) 0.66125(18) 0.30114(4) 0.0293(3) Uani 1 1 d . .
H31 H 0.168132 0.734994 0.316078 0.035 Uiso 1 1 calc R U
C30 C 0.08733(11) 0.69239(18) 0.26483(5) 0.0286(3) Uani 1 1 d . .
H32 H 0.095249 0.786841 0.254700 0.034 Uiso 1 1 calc R U
C31 C 0.03092(10) 0.58850(18) 0.24279(4) 0.0254(3) Uani 1 1 d . .
C32 C 0.02034(10) 0.45111(17) 0.25835(4) 0.0242(3) Uani 1 1 d . .
H33 H -0.020005 0.380110 0.244087 0.029 Uiso 1 1 calc R U
C33 C 0.06783(10) 0.41523(16) 0.29458(4) 0.0228(3) Uani 1 1 d . .
C34 C -0.01264(12) 0.6238(2) 0.20267(4) 0.0328(4) Uani 1 1 d . .
H34 H 0.038679 0.630536 0.187773 0.049 Uiso 1 1 calc R U
H35 H -0.046908 0.717743 0.201688 0.049 Uiso 1 1 calc R U
H36 H -0.058001 0.546125 0.192486 0.049 Uiso 1 1 calc R U
C35 C 0.11481(11) 0.43191(19) 0.37896(4) 0.0283(3) Uani 1 1 d . .
C36 C 0.11427(13) 0.5062(2) 0.41229(5) 0.0382(4) Uani 1 1 d . .
H37 H 0.151064 0.593428 0.417809 0.046 Uiso 1 1 calc R U
C37 C 0.05967(14) 0.4524(2) 0.43752(5) 0.0416(4) Uani 1 1 d . .
H38 H 0.060142 0.503189 0.460442 0.050 Uiso 1 1 calc R U
C38 C 0.00449(13) 0.3264(2) 0.43006(5) 0.0373(4) Uani 1 1 d . .
C39 C 0.00368(12) 0.25608(19) 0.39596(5) 0.0313(3) Uani 1 1 d . .
H39 H -0.035620 0.171591 0.389977 0.038 Uiso 1 1 calc R U
C40 C 0.05915(11) 0.30641(18) 0.37024(4) 0.0260(3) Uani 1 1 d . .
C41 C -0.05361(17) 0.2677(3) 0.45806(6) 0.0539(6) Uani 1 1 d . .
H40 H -0.104814 0.337556 0.460703 0.081 Uiso 1 1 calc R U
H41 H -0.011200 0.254102 0.482404 0.081 Uiso 1 1 calc R U
H42 H -0.082433 0.173259 0.449206 0.081 Uiso 1 1 calc R U
Ge1 Ge 0.05768(2) 0.23066(2) 0.32021(2) 0.02229(6) Uani 1 1 d . .
C42 C 0.16728(10) 0.10542(17) 0.31760(4) 0.0247(3) Uani 1 1 d . .
C43 C 0.19146(11) 0.07184(19) 0.28292(4) 0.0292(3) Uani 1 1 d . .
H43 H 0.155716 0.114445 0.260779 0.035 Uiso 1 1 calc R U
C44 C 0.26691(12) -0.02283(19) 0.28037(5) 0.0350(4) Uani 1 1 d . .
H44 H 0.282035 -0.045986 0.256555 0.042 Uiso 1 1 calc R U
C45 C 0.32010(12) -0.08349(19) 0.31246(6) 0.0382(4) Uani 1 1 d . .
H45 H 0.372115 -0.147907 0.310710 0.046 Uiso 1 1 calc R U
C46 C 0.29791(12) -0.0508(2) 0.34706(5) 0.0384(4) Uani 1 1 d . .
H46 H 0.334830 -0.092304 0.369115 0.046 Uiso 1 1 calc R U
C47 C 0.22173(12) 0.04263(19) 0.34963(5) 0.0318(3) Uani 1 1 d . .
H47 H 0.206466 0.064114 0.373520 0.038 Uiso 1 1 calc R U
C48 C -0.06098(11) 0.12859(17) 0.30062(4) 0.0253(3) Uani 1 1 d . .
C49 C -0.14959(13) 0.1915(2) 0.30245(6) 0.0399(4) Uani 1 1 d . .
H48 H -0.152709 0.286731 0.312809 0.048 Uiso 1 1 calc R U
C50 C -0.23446(13) 0.1137(3) 0.28893(7) 0.0557(6) Uani 1 1 d . .
H49 H -0.295181 0.156390 0.290384 0.067 Uiso 1 1 calc R U
C51 C -0.23097(16) -0.0232(3) 0.27363(6) 0.0562(6) Uani 1 1 d . .
H50 H -0.289017 -0.074838 0.264457 0.067 Uiso 1 1 calc R U
C52 C -0.14385(16) -0.0853(2) 0.27157(6) 0.0503(5) Uani 1 1 d . .
H51 H -0.141262 -0.179997 0.260799 0.060 Uiso 1 1 calc R U
C53 C -0.05951(13) -0.0104(2) 0.28516(5) 0.0362(4) Uani 1 1 d . .
H52 H 0.000736 -0.055075 0.283890 0.043 Uiso 1 1 calc R U
C54 C 0.9805(5) 0.8378(6) 0.37492(12) 0.149(2) Uani 1 1 d . U
H53 H 0.930264 0.893726 0.358540 0.223 Uiso 1 1 calc R U
H54 H 0.986802 0.740664 0.364025 0.223 Uiso 1 1 calc R U
H55 H 1.042064 0.890196 0.377432 0.223 Uiso 1 1 calc R U
C55 C 0.9540(3) 0.8213(6) 0.41196(14) 0.1153(13) Uani 1 1 d . U
N2 N 0.9385(3) 0.8194(8) 0.44277(13) 0.171(2) Uani 1 1 d . U

loop_
_atom_site_aniso_label
_atom_site_aniso_U_11
_atom_site_aniso_U_22
_atom_site_aniso_U_33
_atom_site_aniso_U_23
_atom_site_aniso_U_13
_atom_site_aniso_U_12
S1 0.02798(19) 0.0420(2) 0.02338(18) 0.01259(16) 0.00276(14) 0.00570(16)
B1 0.0297(8) 0.0231(8) 0.0214(7) 0.0019(6) 0.0002(6) 0.0018(7)
C1 0.0277(7) 0.0268(7) 0.0244(7) 0.0018(6) 0.0038(6) 0.0044(6)
C2 0.0357(9) 0.0407(9) 0.0295(8) 0.0113(7) 0.0077(7) 0.0052(7)
C3 0.0345(9) 0.0491(11) 0.0415(10) 0.0135(8) 0.0139(8) 0.0033(8)
C4 0.0283(8) 0.0449(10) 0.0425(10) 0.0082(8) 0.0058(7) 0.0034(7)
C5 0.0299(8) 0.0354(9) 0.0301(8) 0.0064(7) 0.0014(6) 0.0052(7)
C6 0.0287(8) 0.0256(7) 0.0237(7) 0.0026(6) 0.0021(6) 0.0034(6)
C7 0.0279(7) 0.0262(7) 0.0203(7) 0.0012(6) 0.0019(5) 0.0009(6)
C8 0.0283(7) 0.0295(8) 0.0204(7) 0.0028(6) -0.0013(6) 0.0012(6)
C9 0.0257(7) 0.0285(8) 0.0224(7) -0.0023(6) -0.0015(6) -0.0033(6)
C10 0.0302(8) 0.0371(9) 0.0238(7) 0.0054(6) 0.0017(6) -0.0043(7)
C11 0.0315(8) 0.0341(8) 0.0218(7) 0.0064(6) -0.0008(6) -0.0014(7)
C12 0.0278(7) 0.0267(7) 0.0202(7) 0.0024(6) 0.0001(6) 0.0004(6)
C13 0.0251(7) 0.0283(8) 0.0211(7) 0.0042(6) 0.0000(5) 0.0011(6)
C14 0.0341(8) 0.0264(8) 0.0251(7) 0.0023(6) 0.0002(6) 0.0022(6)
C15 0.0494(10) 0.0303(8) 0.0212(7) -0.0015(6) -0.0036(7) 0.0014(7)
C16 0.0475(10) 0.0308(8) 0.0213(7) 0.0037(6) -0.0036(7) 0.0032(7)
C17 0.0446(9) 0.0247(8) 0.0232(7) 0.0029(6) -0.0018(7) 0.0031(7)
C18 0.0303(8) 0.0278(8) 0.0207(7) 0.0008(6) -0.0010(6) 0.0008(6)
C19 0.0490(10) 0.0263(8) 0.0274(8) 0.0020(6) -0.0003(7) 0.0030(7)
C20 0.0620(14) 0.0303(10) 0.0904(18) 0.0043(11) -0.0054(13) -0.0066(10)
C21 0.0737(15) 0.0313(10) 0.0642(14) 0.0001(9) 0.0229(12) 0.0099(10)
C22 0.0731(14) 0.0345(9) 0.0202(7) 0.0042(7) -0.0075(8) 0.0039(9)
C23 0.0690(17) 0.149(3) 0.0517(14) 0.0507(18) -0.0025(12) 0.0368(19)
C24 0.0846(18) 0.0757(17) 0.0349(11) 0.0205(11) 0.0016(11) -0.0137(14)
C25 0.0424(9) 0.0290(8) 0.0200(7) 0.0009(6) -0.0010(6) 0.0012(7)
C26 0.0540(13) 0.0780(17) 0.0452(11) -0.0227(11) 0.0123(10) 0.0032(12)
C27 0.0651(14) 0.0587(13) 0.0391(10) -0.0122(10) 0.0044(9) -0.0272(11)
N1 0.0233(6) 0.0388(7) 0.0216(6) 0.0009(5) -0.0010(5) -0.0048(5)
C28 0.0204(7) 0.0308(8) 0.0221(7) -0.0006(6) 0.0007(5) 0.0008(6)
C29 0.0265(7) 0.0283(8) 0.0316(8) -0.0041(6) 0.0015(6) -0.0031(6)
C30 0.0274(8) 0.0255(7) 0.0327(8) 0.0037(6) 0.0049(6) 0.0025(6)
C31 0.0197(7) 0.0317(8) 0.0246(7) 0.0027(6) 0.0032(5) 0.0053(6)
C32 0.0191(7) 0.0294(7) 0.0232(7) -0.0020(6) 0.0017(5) -0.0004(6)
C33 0.0208(7) 0.0250(7) 0.0224(7) 0.0014(6) 0.0038(5) 0.0015(5)
C34 0.0276(8) 0.0425(9) 0.0271(8) 0.0082(7) 0.0021(6) 0.0053(7)
C35 0.0244(7) 0.0374(9) 0.0217(7) 0.0000(6) 0.0006(6) 0.0020(6)
C36 0.0378(9) 0.0481(10) 0.0265(8) -0.0085(7) 0.0003(7) -0.0024(8)
C37 0.0423(10) 0.0598(12) 0.0220(8) -0.0073(8) 0.0041(7) 0.0082(9)
C38 0.0329(9) 0.0559(11) 0.0238(8) 0.0040(8) 0.0068(6) 0.0094(8)
C39 0.0280(8) 0.0403(9) 0.0257(8) 0.0048(6) 0.0053(6) 0.0038(7)
C40 0.0243(7) 0.0322(8) 0.0210(7) 0.0010(6) 0.0024(5) 0.0049(6)
C41 0.0486(12) 0.0855(17) 0.0315(10) 0.0061(10) 0.0176(9) 0.0020(11)
Ge1 0.02165(9) 0.02451(10) 0.02056(9) 0.00013(6) 0.00345(6) 0.00079(6)
C42 0.0201(7) 0.0258(7) 0.0274(7) -0.0012(6) 0.0021(5) -0.0015(6)
C43 0.0245(7) 0.0351(8) 0.0287(8) -0.0002(6) 0.0064(6) -0.0021(6)
C44 0.0288(8) 0.0355(9) 0.0439(9) -0.0060(7) 0.0157(7) -0.0041(7)
C45 0.0223(8) 0.0290(8) 0.0639(12) -0.0036(8) 0.0097(8) 0.0001(6)
C46 0.0283(8) 0.0357(9) 0.0463(10) 0.0024(8) -0.0064(7) 0.0028(7)
C47 0.0309(8) 0.0336(8) 0.0282(8) -0.0020(7) -0.0017(6) 0.0014(7)
C48 0.0237(7) 0.0289(7) 0.0234(7) 0.0053(6) 0.0042(5) -0.0014(6)
C49 0.0297(9) 0.0425(10) 0.0486(10) 0.0068(8) 0.0099(8) 0.0061(8)
C50 0.0216(8) 0.0791(17) 0.0666(14) 0.0281(13) 0.0083(8) 0.0012(9)
C51 0.0426(11) 0.0692(15) 0.0521(12) 0.0179(11) -0.0038(9) -0.0291(11)
C52 0.0548(13) 0.0456(11) 0.0485(11) -0.0011(9) 0.0039(9) -0.0232(10)
C53 0.0358(9) 0.0345(9) 0.0379(9) -0.0023(7) 0.0059(7) -0.0056(7)
C54 0.251(6) 0.103(3) 0.082(3) 0.016(2) 0.005(3) -0.005(4)
C55 0.109(3) 0.120(3) 0.108(3) 0.017(3) -0.004(3) -0.003(3)
N2 0.124(3) 0.275(6) 0.115(3) 0.058(4) 0.027(3) -0.005(4)

loop_
_atom_type_symbol
_atom_type_description
_atom_type_scat_dispersion_real
_atom_type_scat_dispersion_imag
_atom_type_scat_source
C C 0.0033 0.0016 'International Tables Vol C Tables 4.2.6.8 and 6.1.1.4'
H H 0.0000 0.0000 'International Tables Vol C Tables 4.2.6.8 and 6.1.1.4'
B B 0.0013 0.0007 'International Tables Vol C Tables 4.2.6.8 and 6.1.1.4'
N N 0.0061 0.0033 'International Tables Vol C Tables 4.2.6.8 and 6.1.1.4'
S S 0.1246 0.1234 'International Tables Vol C Tables 4.2.6.8 and 6.1.1.4'
Ge Ge 0.1547 1.8001 'International Tables Vol C Tables 4.2.6.8 and 6.1.1.4'

loop_
_geom_angle_atom_site_label_1
_geom_angle_atom_site_label_2
_geom_angle_atom_site_label_3
_geom_angle
C1 S1 C7 106.70(7)
C12 B1 C6 119.72(13)
C12 B1 C13 119.86(14)
C6 B1 C13 120.37(14)
C2 C1 C6 121.11(15)
C2 C1 S1 114.98(12)
C6 C1 S1 123.90(12)
C3 C2 C1 119.99(15)
C3 C2 H1 120.0
C1 C2 H1 120.0
C2 C3 C4 120.55(16)
C2 C3 H2 119.7
C4 C3 H2 119.7
C5 C4 C3 119.10(16)
C5 C4 H3 120.4
C3 C4 H3 120.4
C4 C5 C6 122.75(15)
C4 C5 H4 118.6
C6 C5 H4 118.6
C5 C6 C1 116.49(14)
C5 C6 B1 120.87(14)
C1 C6 B1 122.58(14)
C8 C7 C12 122.77(14)
C8 C7 S1 114.24(11)
C12 C7 S1 122.99(12)
C9 C8 C7 120.40(13)
C9 C8 H5 119.8
C7 C8 H5 119.8
C8 C9 N1 121.71(13)
C8 C9 C10 118.18(14)
N1 C9 C10 120.10(14)
C11 C10 C9 120.11(15)
C11 C10 H6 119.9
C9 C10 H6 119.9
C10 C11 C12 123.84(14)
C10 C11 H7 118.1
C12 C11 H7 118.1
C7 C12 C11 114.67(14)
C7 C12 B1 123.82(14)
C11 C12 B1 121.49(13)
C18 C13 C14 118.82(13)
C18 C13 B1 121.35(13)
C14 C13 B1 119.80(14)
C15 C14 C13 119.61(15)
C15 C14 C19 120.22(15)
C13 C14 C19 120.15(14)
C16 C15 C14 121.80(15)
C16 C15 H8 119.1
C14 C15 H8 119.1
C15 C16 C17 118.14(14)
C15 C16 C22 121.28(15)
C17 C16 C22 120.58(16)
C16 C17 C18 121.64(15)
C16 C17 H9 119.2
C18 C17 H9 119.2
C17 C18 C13 119.89(14)
C17 C18 C25 119.70(14)
C13 C18 C25 120.39(13)
C21 C19 C20 111.52(18)
C21 C19 C14 112.94(16)
C20 C19 C14 111.04(16)
C21 C19 H10 107.0
C20 C19 H10 107.0
C14 C19 H10 107.0
C19 C20 H11 109.5
C19 C20 H12 109.5
H11 C20 H12 109.5
C19 C20 H13 109.5
H11 C20 H13 109.5
H12 C20 H13 109.5
C19 C21 H14 109.5
C19 C21 H15 109.5
H14 C21 H15 109.5
C19 C21 H16 109.5
H14 C21 H16 109.5
H15 C21 H16 109.5
C23 C22 C16 111.42(18)
C23 C22 C24 109.8(2)
C16 C22 C24 110.95(16)
C23 C22 H17 108.2
C16 C22 H17 108.2
C24 C22 H17 108.2
C22 C23 H18 109.5
C22 C23 H19 109.5
H18 C23 H19 109.5
C22 C23 H20 109.5
H18 C23 H20 109.5
H19 C23 H20 109.5
C22 C24 H21 109.5
C22 C24 H22 109.5
H21 C24 H22 109.5
C22 C24 H23 109.5
H21 C24 H23 109.5
H22 C24 H23 109.5
C26 C25 C27 110.34(18)
C26 C25 C18 111.28(15)
C27 C25 C18 112.84(15)
C26 C25 H24 107.4
C27 C25 H24 107.4
C18 C25 H24 107.4
C25 C26 H25 109.5
C25 C26 H26 109.5
H25 C26 H26 109.5
C25 C26 H27 109.5
H25 C26 H27 109.5
H26 C26 H27 109.5
C25 C27 H28 109.5
C25 C27 H29 109.5
H28 C27 H29 109.5
C25 C27 H30 109.5
H28 C27 H30 109.5
H29 C27 H30 109.5
C9 N1 C35 119.50(12)
C9 N1 C28 121.30(12)
C35 N1 C28 117.15(12)
C29 C28 C33 120.41(13)
C29 C28 N1 120.38(14)
C33 C28 N1 119.20(14)
C30 C29 C28 119.69(14)
C30 C29 H31 120.2
C28 C29 H31 120.2
C29 C30 C31 121.48(15)
C29 C30 H32 119.3
C31 C30 H32 119.3
C30 C31 C32 118.07(14)
C30 C31 C34 119.96(15)
C32 C31 C34 121.89(14)
C31 C32 C33 121.47(14)
C31 C32 H33 119.3
C33 C32 H33 119.3
C28 C33 C32 118.77(14)
C28 C33 Ge1 115.15(11)
C32 C33 Ge1 125.99(11)
C31 C34 H34 109.5
C31 C34 H35 109.5
H34 C34 H35 109.5
C31 C34 H36 109.5
H34 C34 H36 109.5
H35 C34 H36 109.5
C36 C35 C40 120.52(16)
C36 C35 N1 119.61(15)
C40 C35 N1 119.86(14)
C35 C36 C37 119.60(18)
C35 C36 H37 120.2
C37 C36 H37 120.2
C38 C37 C36 121.50(16)
C38 C37 H38 119.2
C36 C37 H38 119.2
C37 C38 C39 117.98(16)
C37 C38 C41 121.00(17)
C39 C38 C41 121.01(19)
C38 C39 C40 121.76(17)
C38 C39 H39 119.1
C40 C39 H39 119.1
C35 C40 C39 118.59(15)
C35 C40 Ge1 114.57(11)
C39 C40 Ge1 126.53(13)
C38 C41 H40 109.5
C38 C41 H41 109.5
H40 C41 H41 109.5
C38 C41 H42 109.5
H40 C41 H42 109.5
H41 C41 H42 109.5
C48 Ge1 C42 110.08(6)
C48 Ge1 C40 112.15(6)
C42 Ge1 C40 112.48(6)
C48 Ge1 C33 112.04(6)
C42 Ge1 C33 111.02(6)
C40 Ge1 C33 98.67(7)
C47 C42 C43 118.28(14)
C47 C42 Ge1 121.65(12)
C43 C42 Ge1 120.04(11)
C44 C43 C42 120.84(15)
C44 C43 H43 119.6
C42 C43 H43 119.6
C45 C44 C43 119.94(16)
C45 C44 H44 120.0
C43 C44 H44 120.0
C46 C45 C44 120.16(16)
C46 C45 H45 119.9
C44 C45 H45 119.9
C45 C46 C47 119.98(16)
C45 C46 H46 120.0
C47 C46 H46 120.0
C46 C47 C42 120.79(16)
C46 C47 H47 119.6
C42 C47 H47 119.6
C49 C48 C53 118.43(16)
C49 C48 Ge1 120.71(13)
C53 C48 Ge1 120.84(12)
C48 C49 C50 119.6(2)
C48 C49 H48 120.2
C50 C49 H48 120.2
C51 C50 C49 120.8(2)
C51 C50 H49 119.6
C49 C50 H49 119.6
C52 C51 C50 119.88(19)
C52 C51 H50 120.1
C50 C51 H50 120.1
C51 C52 C53 119.9(2)
C51 C52 H51 120.0
C53 C52 H51 120.0
C52 C53 C48 121.37(18)
C52 C53 H52 119.3
C48 C53 H52 119.3
C55 C54 H53 109.5
C55 C54 H54 109.5
H53 C54 H54 109.5
C55 C54 H55 109.5
H53 C54 H55 109.5
H54 C54 H55 109.5
N2 C55 C54 173.5(6)

loop_
_geom_bond_atom_site_label_1
_geom_bond_atom_site_label_2
_geom_bond_distance
S1 C1 1.7513(16)
S1 C7 1.7528(15)
B1 C12 1.531(2)
B1 C6 1.546(2)
B1 C13 1.581(2)
C1 C2 1.394(2)
C1 C6 1.409(2)
C2 C3 1.372(3)
C2 H1 0.9500
C3 C4 1.393(3)
C3 H2 0.9500
C4 C5 1.370(2)
C4 H3 0.9500
C5 C6 1.406(2)
C5 H4 0.9500
C7 C8 1.396(2)
C7 C12 1.410(2)
C8 C9 1.394(2)
C8 H5 0.9500
C9 N1 1.401(2)
C9 C10 1.411(2)
C10 C11 1.370(2)
C10 H6 0.9500
C11 C12 1.412(2)
C11 H7 0.9500
C13 C18 1.404(2)
C13 C14 1.406(2)
C14 C15 1.394(2)
C14 C19 1.522(2)
C15 C16 1.385(3)
C15 H8 0.9500
C16 C17 1.390(2)
C16 C22 1.523(2)
C17 C18 1.390(2)
C17 H9 0.9500
C18 C25 1.518(2)
C19 C21 1.513(3)
C19 C20 1.515(3)
C19 H10 1.0000
C20 H11 0.9800
C20 H12 0.9800
C20 H13 0.9800
C21 H14 0.9800
C21 H15 0.9800
C21 H16 0.9800
C22 C23 1.491(4)
C22 C24 1.538(3)
C22 H17 1.0000
C23 H18 0.9800
C23 H19 0.9800
C23 H20 0.9800
C24 H21 0.9800
C24 H22 0.9800
C24 H23 0.9800
C25 C26 1.514(3)
C25 C27 1.515(3)
C25 H24 1.0000
C26 H25 0.9800
C26 H26 0.9800
C26 H27 0.9800
C27 H28 0.9800
C27 H29 0.9800
C27 H30 0.9800
N1 C35 1.442(2)
N1 C28 1.4438(18)
C28 C29 1.389(2)
C28 C33 1.392(2)
C29 C30 1.383(2)
C29 H31 0.9500
C30 C31 1.391(2)
C30 H32 0.9500
C31 C32 1.392(2)
C31 C34 1.507(2)
C32 C33 1.401(2)
C32 H33 0.9500
C33 Ge1 1.9389(15)
C34 H34 0.9800
C34 H35 0.9800
C34 H36 0.9800
C35 C36 1.386(2)
C35 C40 1.390(2)
C36 C37 1.387(3)
C36 H37 0.9500
C37 C38 1.385(3)
C37 H38 0.9500
C38 C39 1.391(2)
C38 C41 1.513(3)
C39 C40 1.398(2)
C39 H39 0.9500
C40 Ge1 1.9378(15)
C41 H40 0.9800
C41 H41 0.9800
C41 H42 0.9800
Ge1 C48 1.9323(15)
Ge1 C42 1.9362(15)
C42 C47 1.394(2)
C42 C43 1.395(2)
C43 C44 1.385(2)
C43 H43 0.9500
C44 C45 1.380(3)
C44 H44 0.9500
C45 C46 1.380(3)
C45 H45 0.9500
C46 C47 1.386(2)
C46 H46 0.9500
C47 H47 0.9500
C48 C49 1.386(2)
C48 C53 1.387(2)
C49 C50 1.400(3)
C49 H48 0.9500
C50 C51 1.369(4)
C50 H49 0.9500
C51 C52 1.366(3)
C51 H50 0.9500
C52 C53 1.382(3)
C52 H51 0.9500
C53 H52 0.9500
C54 C55 1.465(7)
C54 H53 0.9800
C54 H54 0.9800
C54 H55 0.9800
C55 N2 1.177(6)

loop_
_geom_torsion_atom_site_label_1
_geom_torsion_atom_site_label_2
_geom_torsion_atom_site_label_3
_geom_torsion_atom_site_label_4
_geom_torsion
C7 S1 C1 C2 -175.16(13)
C7 S1 C1 C6 5.91(16)
C6 C1 C2 C3 -0.7(3)
S1 C1 C2 C3 -179.63(15)
C1 C2 C3 C4 0.2(3)
C2 C3 C4 C5 0.5(3)
C3 C4 C5 C6 -0.6(3)
C4 C5 C6 C1 0.2(3)
C4 C5 C6 B1 -177.25(17)
C2 C1 C6 C5 0.5(2)
S1 C1 C6 C5 179.37(12)
C2 C1 C6 B1 177.86(15)
S1 C1 C6 B1 -3.3(2)
C12 B1 C6 C5 175.90(15)
C13 B1 C6 C5 -1.4(2)
C12 B1 C6 C1 -1.4(2)
C13 B1 C6 C1 -178.63(14)
C1 S1 C7 C8 175.02(12)
C1 S1 C7 C12 -4.89(16)
C12 C7 C8 C9 1.5(2)
S1 C7 C8 C9 -178.46(12)
C7 C8 C9 N1 178.69(15)
C7 C8 C9 C10 -1.7(2)
C8 C9 C10 C11 0.6(2)
N1 C9 C10 C11 -179.74(15)
C9 C10 C11 C12 0.8(3)
C8 C7 C12 C11 -0.1(2)
S1 C7 C12 C11 179.79(12)
C8 C7 C12 B1 -178.60(15)
S1 C7 C12 B1 1.3(2)
C10 C11 C12 C7 -1.0(2)
C10 C11 C12 B1 177.53(16)
C6 B1 C12 C7 2.4(2)
C13 B1 C12 C7 179.68(14)
C6 B1 C12 C11 -176.01(15)
C13 B1 C12 C11 1.3(2)
C12 B1 C13 C18 88.38(19)
C6 B1 C13 C18 -94.34(19)
C12 B1 C13 C14 -89.54(19)
C6 B1 C13 C14 87.74(19)
C18 C13 C14 C15 -3.2(2)
B1 C13 C14 C15 174.80(16)
C18 C13 C14 C19 175.43(15)
B1 C13 C14 C19 -6.6(2)
C13 C14 C15 C16 1.0(3)
C19 C14 C15 C16 -177.56(18)
C14 C15 C16 C17 1.6(3)
C14 C15 C16 C22 -178.45(19)
C15 C16 C17 C18 -2.1(3)
C22 C16 C17 C18 177.97(18)
C16 C17 C18 C13 -0.1(3)
C16 C17 C18 C25 178.14(17)
C14 C13 C18 C17 2.7(2)
B1 C13 C18 C17 -175.22(15)
C14 C13 C18 C25 -175.50(15)
B1 C13 C18 C25 6.6(2)
C15 C14 C19 C21 -67.0(2)
C13 C14 C19 C21 114.37(19)
C15 C14 C19 C20 59.1(2)
C13 C14 C19 C20 -119.5(2)
C15 C16 C22 C23 -115.3(3)
C17 C16 C22 C23 64.7(3)
C15 C16 C22 C24 122.1(2)
C17 C16 C22 C24 -58.0(3)
C17 C18 C25 C26 -68.6(2)
C13 C18 C25 C26 109.59(19)
C17 C18 C25 C27 56.0(2)
C13 C18 C25 C27 -125.75(18)
C8 C9 N1 C35 179.00(15)
C10 C9 N1 C35 -0.6(2)
C8 C9 N1 C28 15.8(2)
C10 C9 N1 C28 -163.88(15)
C9 N1 C28 C29 -72.9(2)
C35 N1 C28 C29 123.47(16)
C9 N1 C28 C33 108.04(17)
C35 N1 C28 C33 -55.6(2)
C33 C28 C29 C30 -3.0(2)
N1 C28 C29 C30 177.92(14)
C28 C29 C30 C31 2.6(2)
C29 C30 C31 C32 0.2(2)
C29 C30 C31 C34 -176.89(15)
C30 C31 C32 C33 -2.5(2)
C34 C31 C32 C33 174.46(14)
C29 C28 C33 C32 0.7(2)
N1 C28 C33 C32 179.78(13)
C29 C28 C33 Ge1 -176.09(11)
N1 C28 C33 Ge1 2.96(18)
C31 C32 C33 C28 2.1(2)
C31 C32 C33 Ge1 178.53(11)
C9 N1 C35 C36 74.4(2)
C28 N1 C35 C36 -121.71(17)
C9 N1 C35 C40 -105.98(17)
C28 N1 C35 C40 57.9(2)
C40 C35 C36 C37 1.7(3)
N1 C35 C36 C37 -178.63(16)
C35 C36 C37 C38 -0.7(3)
C36 C37 C38 C39 -1.3(3)
C36 C37 C38 C41 179.10(19)
C37 C38 C39 C40 2.3(3)
C41 C38 C39 C40 -178.07(17)
C36 C35 C40 C39 -0.7(2)
N1 C35 C40 C39 179.63(14)
C36 C35 C40 Ge1 173.29(13)
N1 C35 C40 Ge1 -6.36(19)
C38 C39 C40 C35 -1.3(2)
C38 C39 C40 Ge1 -174.54(13)
C47 C42 C43 C44 0.8(2)
Ge1 C42 C43 C44 -177.07(12)
C42 C43 C44 C45 -1.0(2)
C43 C44 C45 C46 0.4(3)
C44 C45 C46 C47 0.3(3)
C45 C46 C47 C42 -0.5(3)
C43 C42 C47 C46 0.0(2)
Ge1 C42 C47 C46 177.76(13)
C53 C48 C49 C50 0.3(3)
Ge1 C48 C49 C50 -178.38(14)
C48 C49 C50 C51 -0.6(3)
C49 C50 C51 C52 0.2(3)
C50 C51 C52 C53 0.5(3)
C51 C52 C53 C48 -0.8(3)
C49 C48 C53 C52 0.4(3)
Ge1 C48 C53 C52 179.05(14)
